data_7012267
loop_
_publ_author_name
'Benjamin D. Ward'
'Stuart R. Dubberley'
'Aline Maisse-Fran\,cois'
'Lutz H. Gade'
'Philip Mountford'

_publ_section_title
;
 Scandium chloride, alkyl and phenyl complexes of diamido-donor ligands
;
_journal_issue 24
_journal_name_full 'J. Chem. Soc., Dalton Trans.'
_journal_page_first 4649
_journal_page_last 4657
_journal_paper_doi 10.1039/b209382k
_journal_year 2002
_chemical_compound_source
;
?
;
_chemical_formula_moiety ' C26 H66 Cl2 N6 Sc2 Si4 '
_chemical_formula_sum 'C26 H66 Cl2 N6 Sc2 Si4'
_chemical_formula_weight 736.02
_chemical_name_systematic
;                                                                               
[Sc2(N2N_C3,Me)2(mu-Cl)2]
;
_space_group_IT_number 2
_symmetry_cell_setting triclinic
_symmetry_space_group_name_Hall '-P 1'
_symmetry_space_group_name_H-M 'P -1'
_atom_sites_solution_hydrogens geom
_atom_sites_solution_primary direct
_cell_angle_alpha 79.9117(8)
_cell_angle_beta 77.1004(9)
_cell_angle_gamma 77.102(1)
_cell_formula_units_Z 2
_cell_length_a 10.6049(2)
_cell_length_b 12.1528(2)
_cell_length_c 16.7295(4)
_cell_measurement_reflns_used 8719
_cell_measurement_temperature 150
_cell_measurement_theta_max 27.485
_cell_measurement_theta_min 2.910
_cell_volume 2030.74(7)
_computing_cell_refinement
;                                                                               
KappaCCD software 'DENZO' (Otwinowski & Minor, 1996)                            
;
_computing_data_collection
;                                                                               
KappaCCD software 'Collect' (Nonius, 2000)                                      
;
_computing_data_reduction
;                                                                               
KappaCCD software 'DENZO' (Otwinowski & Minor, 1996)                            
;
_computing_molecular_graphics 'CAMERON (Watkin, Prout and Pearce, 1996)'
_computing_publication_material
;                                                                               
CRYSTALS Issue 10 (Watkin et al., 1996)                                         
;
_computing_structure_refinement
;                                                                               
CRYSTALS Issue 10 (Watkin et al., 1996)                                         
;
_computing_structure_solution 'SIR92 (Altomare, et al., 1994)'
_diffrn_ambient_temperature 150
_diffrn_measurement_device_type 'Nonius KappaCCD'
_diffrn_measurement_method CCD
_diffrn_radiation_type 'Mo K\a'
_diffrn_radiation_wavelength 0.71073
_diffrn_reflns_av_R_equivalents 0.02
_diffrn_reflns_limit_h_max 13
_diffrn_reflns_limit_h_min -13
_diffrn_reflns_limit_k_max 15
_diffrn_reflns_limit_k_min -15
_diffrn_reflns_limit_l_max 21
_diffrn_reflns_limit_l_min -21
_diffrn_reflns_number 17186
_diffrn_reflns_theta_max 27.485
_diffrn_reflns_theta_min 2.910
_diffrn_standards_decay_% 'not measured'
_diffrn_standards_interval_count 'not measured'
_diffrn_standards_interval_time 'not measured'
_diffrn_standards_number 'not measured'
_exptl_absorpt_coefficient_mu 0.61
_exptl_absorpt_correction_T_max 0.885
_exptl_absorpt_correction_T_min 0.885
_exptl_absorpt_correction_type multi-scan
_exptl_crystal_colour colourless
_exptl_crystal_density_diffrn 1.20
_exptl_crystal_density_meas ?
_exptl_crystal_density_method .
_exptl_crystal_description block
_exptl_crystal_F_000 794.03
_exptl_crystal_size_max 0.30
_exptl_crystal_size_mid 0.20
_exptl_crystal_size_min 0.20
_refine_diff_density_max 0.40
_refine_diff_density_min -0.30
_refine_ls_abs_structure_Flack none
_refine_ls_extinction_method None
_refine_ls_goodness_of_fit_ref 1.0733
_refine_ls_hydrogen_treatment 'riding model'
_refine_ls_matrix_type full
_refine_ls_number_parameters 361
_refine_ls_number_reflns 6361
_refine_ls_number_restraints 0
_refine_ls_R_factor_gt 0.0326
_refine_ls_shift/su_max 0.00074
_refine_ls_structure_factor_coef F
_refine_ls_weighting_details
;
Chebychev polynomial with 4 parameters, Carruthers & Watkin , 1979, 
0.182    -.530    -.137    -.221    
;
_refine_ls_weighting_scheme 'Chebychev polynomial'
_refine_ls_wR_factor_ref 0.0231
_reflns_limit_h_max 13
_reflns_limit_h_min -13
_reflns_limit_k_max 15
_reflns_limit_k_min -15
_reflns_limit_l_max 21
_reflns_limit_l_min 0
_reflns_number_gt 6361
_reflns_number_total 9128
_reflns_threshold_expression >3.00\s(I)
_cod_data_source_file b209382k.txt
_cod_data_source_block COMPOUND_3
_cod_depositor_comments
;
The following automatic conversions were performed:
'_symmetry_cell_setting' value 'Triclinic ' changed to 'triclinic'
according to '/home/saulius/struct/CIF-dictionaries/cif_core.dic'
dictionary named 'cif_core.dic' version 2.4.1 from 2010-06-29.

Automatic conversion script
Id: cif_fix_enum 1527 2010-12-29 10:47:43Z saulius 

The following automatic conversions were performed:

'_atom_sites_solution_primary' value 'direct methods' was changed to
'direct'.

'_atom_sites_solution_hydrogens' value 'geometric' was changed to
'geom'.

Automatic conversion script
Id: cif_fix_values 6452 2018-10-05 10:23:21Z andrius 
;
_cod_original_cell_volume 2030.75(7)
_cod_original_sg_symbol_H-M 'P -1 '
_cod_original_formula_sum ' C26 H66 Cl2 N6 Sc2 Si4 '
_cod_database_code 7012267

loop_
_symmetry_equiv_pos_as_xyz
x,y,z
-x,-y,-z

loop_
_atom_site_label
_atom_site_fract_x
_atom_site_fract_y
_atom_site_fract_z
_atom_site_U_iso_or_equiv
_atom_site_occupancy
_atom_site_adp_type
Sc1 0.42984(3) -0.36507(3) 0.05692(2) 0.0165 1.0000 Uani
Cl1 0.41327(5) -0.57231(4) 0.07864(3) 0.0234 1.0000 Uani
N1 0.56068(16) -0.33514(14) 0.1178(1) 0.0214 1.0000 Uani
N2 0.27539(16) -0.34238(14) 0.1779(1) 0.0218 1.0000 Uani
N3 0.31309(16) -0.23139(13) 0.0016(1) 0.0213 1.0000 Uani
Si1 0.66100(6) -0.23630(5) 0.08801(4) 0.0265 1.0000 Uani
Si2 0.24049(5) -0.22932(5) -0.08124(3) 0.0216 1.0000 Uani
C1 0.5701(2) -0.41069(18) 0.19679(13) 0.0278 1.0000 Uani
C2 0.4519(2) -0.38633(19) 0.26667(12) 0.0289 1.0000 Uani
C3 0.3254(2) -0.41111(18) 0.25177(12) 0.0263 1.0000 Uani
C4 0.2411(2) -0.21967(17) 0.19199(12) 0.0266 1.0000 Uani
C5 0.1862(2) -0.13549(18) 0.12361(13) 0.0290 1.0000 Uani
C6 0.2843(2) -0.12753(17) 0.04214(13) 0.0268 1.0000 Uani
C7 0.8339(2) -0.2998(3) 0.10150(19) 0.0538 1.0000 Uani
C8 0.6033(3) -0.1130(2) 0.14900(15) 0.0434 1.0000 Uani
C9 0.6636(3) -0.1808(2) -0.02395(14) 0.0365 1.0000 Uani
C10 0.1542(2) -0.3805(2) 0.17305(14) 0.0309 1.0000 Uani
C11 0.0894(2) -0.11385(19) -0.08229(15) 0.0356 1.0000 Uani
C12 0.3530(2) -0.2029(2) -0.18301(13) 0.0348 1.0000 Uani
C13 0.1914(2) -0.36962(18) -0.07530(14) 0.0304 1.0000 Uani
Sc101 0.07324(4) 0.13540(3) 0.44839(2) 0.0188 1.0000 Uani
Cl101 0.09303(5) -0.06626(4) 0.42178(3) 0.0259 1.0000 Uani
N101 0.17903(17) 0.19595(14) 0.5119(1) 0.0233 1.0000 Uani
N102 0.23898(16) 0.15849(15) 0.3331(1) 0.0245 1.0000 Uani
N103 -0.05166(17) 0.24542(14) 0.3829(1) 0.0242 1.0000 Uani
Si101 0.24684(6) 0.12661(5) 0.59599(3) 0.0231 1.0000 Uani
Si102 -0.16325(6) 0.36432(5) 0.41169(4) 0.0274 1.0000 Uani
C101 0.2130(2) 0.30777(18) 0.47409(14) 0.0301 1.0000 Uani
C102 0.3205(2) 0.29972(19) 0.39736(14) 0.0320 1.0000 Uani
C103 0.2756(2) 0.27308(18) 0.32388(13) 0.0289 1.0000 Uani
C104 0.1988(2) 0.14861(19) 0.25511(13) 0.0301 1.0000 Uani
C105 0.0749(2) 0.2318(2) 0.23651(13) 0.0322 1.0000 Uani
C106 -0.0503(2) 0.2157(2) 0.30064(13) 0.0291 1.0000 Uani
C107 0.2966(2) -0.02902(18) 0.58642(14) 0.0318 1.0000 Uani
C108 0.3972(2) 0.1803(2) 0.60137(14) 0.0338 1.0000 Uani
C109 0.1308(2) 0.1429(2) 0.69684(14) 0.0372 1.0000 Uani
C110 0.3572(2) 0.06854(19) 0.34163(14) 0.0320 1.0000 Uani
C111 -0.1209(3) 0.4960(2) 0.34409(16) 0.0462 1.0000 Uani
C112 -0.1648(3) 0.3756(2) 0.52202(15) 0.0410 1.0000 Uani
C113 -0.3354(2) 0.3582(2) 0.4041(2) 0.0516 1.0000 Uani
H11 0.6508 -0.40280 0.21515 0.0336 1.0000 Uiso
H12 0.5789 -0.49086 0.18637 0.0336 1.0000 Uiso
H21 0.4732 -0.43337 0.31901 0.0356 1.0000 Uiso
H22 0.4364 -0.30373 0.27277 0.0356 1.0000 Uiso
H31 0.3423 -0.49322 0.24399 0.0317 1.0000 Uiso
H32 0.2552 -0.39723 0.30187 0.0317 1.0000 Uiso
H41 0.3230 -0.19745 0.19878 0.0315 1.0000 Uiso
H42 0.1738 -0.21335 0.24426 0.0315 1.0000 Uiso
H51 0.1583 -0.05843 0.14230 0.0352 1.0000 Uiso
H52 0.1078 -0.16031 0.11371 0.0352 1.0000 Uiso
H61 0.3683 -0.11478 0.05339 0.0335 1.0000 Uiso
H62 0.2474 -0.06148 0.00378 0.0335 1.0000 Uiso
H71 0.8895 -0.2402 0.08363 0.0675 1.0000 Uiso
H72 0.8342 -0.3301 0.16106 0.0675 1.0000 Uiso
H73 0.8703 -0.3634 0.06709 0.0675 1.0000 Uiso
H81 0.6646 -0.0579 0.12953 0.0568 1.0000 Uiso
H82 0.6018 -0.1410 0.20902 0.0568 1.0000 Uiso
H83 0.5126 -0.0742 0.14093 0.0568 1.0000 Uiso
H91 0.7218 -0.1231 -0.04193 0.0466 1.0000 Uiso
H92 0.6983 -0.2453 -0.05761 0.0466 1.0000 Uiso
H93 0.5721 -0.1446 -0.03213 0.0466 1.0000 Uiso
H101 0.1178 -0.3358 0.12434 0.0387 1.0000 Uiso
H102 0.1760 -0.4633 0.16664 0.0387 1.0000 Uiso
H103 0.0872 -0.3683 0.22479 0.0387 1.0000 Uiso
H111 0.0498 -0.11524 -0.13094 0.0438 1.0000 Uiso
H112 0.1144 -0.03817 -0.08623 0.0438 1.0000 Uiso
H113 0.0238 -0.12669 -0.03013 0.0438 1.0000 Uiso
H121 0.3069 -0.2025 -0.22908 0.0421 1.0000 Uiso
H122 0.4335 -0.2645 -0.18647 0.0421 1.0000 Uiso
H123 0.3792 -0.1275 -0.18773 0.0421 1.0000 Uiso
H131 0.1491 -0.36878 -0.12323 0.0396 1.0000 Uiso
H132 0.2713 -0.43165 -0.07684 0.0396 1.0000 Uiso
H133 0.1275 -0.38343 -0.02246 0.0396 1.0000 Uiso
H1011 0.2432 0.34017 0.51592 0.0387 1.0000 Uiso
H1012 0.1324 0.35966 0.45832 0.0387 1.0000 Uiso
H1021 0.3515 0.37386 0.38186 0.0410 1.0000 Uiso
H1022 0.3952 0.23762 0.41071 0.0410 1.0000 Uiso
H1031 0.3486 0.27801 0.27462 0.0371 1.0000 Uiso
H1032 0.1966 0.33231 0.31378 0.0371 1.0000 Uiso
H1041 0.2732 0.16072 0.20801 0.0370 1.0000 Uiso
H1042 0.1820 0.06982 0.25928 0.0370 1.0000 Uiso
H1051 0.0893 0.3107 0.23539 0.0401 1.0000 Uiso
H1052 0.0610 0.2226 0.18104 0.0401 1.0000 Uiso
H1061 -0.1283 0.2646 0.27949 0.0378 1.0000 Uiso
H1062 -0.0577 0.1339 0.30731 0.0378 1.0000 Uiso
H1071 0.3362 -0.07009 0.63489 0.0384 1.0000 Uiso
H1072 0.2172 -0.05967 0.58503 0.0384 1.0000 Uiso
H1073 0.3628 -0.04043 0.53421 0.0384 1.0000 Uiso
H1081 0.4340 0.1384 0.65065 0.0439 1.0000 Uiso
H1082 0.3726 0.2636 0.60637 0.0439 1.0000 Uiso
H1083 0.4650 0.1678 0.54997 0.0439 1.0000 Uiso
H1091 0.1754 0.1011 0.74313 0.0457 1.0000 Uiso
H1092 0.1034 0.2255 0.70363 0.0457 1.0000 Uiso
H1093 0.0513 0.1110 0.69772 0.0457 1.0000 Uiso
H1101 0.3329 -0.00792 0.34832 0.0374 1.0000 Uiso
H1102 0.3910 0.07581 0.39132 0.0374 1.0000 Uiso
H1103 0.4273 0.07688 0.29108 0.0374 1.0000 Uiso
H1111 -0.1873 0.5639 0.36213 0.0539 1.0000 Uiso
H1112 -0.0313 0.5045 0.34872 0.0539 1.0000 Uiso
H1113 -0.1216 0.4900 0.28533 0.0539 1.0000 Uiso
H1121 -0.2298 0.4447 0.53910 0.0480 1.0000 Uiso
H1122 -0.0749 0.3821 0.52758 0.0480 1.0000 Uiso
H1123 -0.1903 0.3063 0.55826 0.0480 1.0000 Uiso
H1131 -0.3971 0.4288 0.4215 0.0628 1.0000 Uiso
H1132 -0.3627 0.2902 0.4412 0.0628 1.0000 Uiso
H1133 -0.3380 0.3521 0.3457 0.0628 1.0000 Uiso

loop_
_atom_site_aniso_label
_atom_site_aniso_U_11
_atom_site_aniso_U_22
_atom_site_aniso_U_33
_atom_site_aniso_U_23
_atom_site_aniso_U_13
_atom_site_aniso_U_12
Sc1 0.01702(17) 0.01543(17) 0.01642(17) -0.00199(13) -0.00428(13) -0.00114(13)
Cl1 0.0280(3) 0.0180(2) 0.0216(2) -0.00300(18) 0.00116(19) -0.00448(18)
N1 0.0216(8) 0.0260(9) 0.0174(8) -0.0006(7) -0.0073(7) -0.0045(7)
N2 0.0204(8) 0.0221(8) 0.0210(8) -0.0020(7) -0.0028(7) -0.0018(7)
N3 0.0248(9) 0.0173(8) 0.0210(8) -0.0018(6) -0.0076(7) 0.0005(6)
Si1 0.0268(3) 0.0331(3) 0.0232(3) -0.0024(2) -0.0065(2) -0.0123(2)
Si2 0.0211(3) 0.0220(3) 0.0213(3) -0.0015(2) -0.0076(2) -0.0006(2)
C1 0.0244(11) 0.0313(11) 0.0246(11) 0.0035(9) -0.0087(8) -0.0010(9)
C2 0.0333(12) 0.0334(12) 0.019(1) 0.0016(9) -0.0098(9) -0.0026(9)
C3 0.0297(11) 0.0290(11) 0.0168(9) 0.0024(8) -0.0017(8) -0.0051(9)
C4 0.0281(11) 0.0260(11) 0.023(1) -0.0092(8) -0.0023(8) 0.0036(8)
C5 0.0306(12) 0.0238(11) 0.0308(12) -0.0091(9) -0.0093(9) 0.0063(9)
C6 0.0341(12) 0.019(1) 0.0281(11) -0.0033(8) -0.0126(9) -0.0001(8)
C7 0.0294(13) 0.0678(19) 0.068(2) 0.0033(15) -0.0130(13) -0.0216(13)
C8 0.0624(17) 0.0449(15) 0.0325(13) -0.0089(11) -0.0098(12) -0.0266(13)
C9 0.0504(15) 0.0363(13) 0.0265(12) -0.003(1) -0.002(1) -0.0221(11)
C10 0.019(1) 0.0379(12) 0.0341(12) -0.006(1) 0.0008(9) -0.0060(9)
C11 0.0331(13) 0.0333(12) 0.0424(14) -0.007(1) -0.0198(11) 0.004(1)
C12 0.0383(13) 0.0430(14) 0.0226(11) -0.001(1) -0.0072(9) -0.007(1)
C13 0.0320(12) 0.0293(11) 0.0322(12) -0.0064(9) -0.0101(9) -0.0046(9)
Sc101 0.02045(18) 0.01883(18) 0.01737(18) -0.00032(14) -0.00466(14) -0.00473(14)
Cl101 0.0299(3) 0.0219(2) 0.0243(2) -0.00420(19) 0.0015(2) -0.00749(19)
N101 0.0281(9) 0.0216(9) 0.0218(9) -0.0004(7) -0.0087(7) -0.0064(7)
N102 0.0221(9) 0.0293(9) 0.0216(9) -0.0002(7) -0.0045(7) -0.0057(7)
N103 0.0254(9) 0.0263(9) 0.0207(8) -0.0006(7) -0.0076(7) -0.0035(7)
Si101 0.0231(3) 0.0266(3) 0.0192(3) -0.0026(2) -0.0061(2) -0.0026(2)
Si102 0.0281(3) 0.0233(3) 0.0276(3) 0.0010(2) -0.0062(2) -0.0011(2)
C101 0.0394(13) 0.0238(11) 0.0320(12) -0.0005(9) -0.016(1) -0.0097(9)
C102 0.0325(12) 0.0298(12) 0.0378(13) 0.005(1) -0.012(1) -0.0164(9)
C103 0.0288(11) 0.0309(12) 0.0273(11) 0.0048(9) -0.0059(9) -0.0123(9)
C104 0.0327(12) 0.0375(12) 0.018(1) -0.0047(9) -0.0004(9) -0.007(1)
C105 0.0377(13) 0.0422(13) 0.018(1) -0.0020(9) -0.0081(9) -0.009(1)
C106 0.0287(11) 0.0357(12) 0.0256(11) -0.0040(9) -0.0102(9) -0.0067(9)
C107 0.0369(13) 0.0276(11) 0.0281(11) 0.0024(9) -0.0086(9) -0.0028(9)
C108 0.0287(12) 0.0426(14) 0.0316(12) -0.004(1) -0.0123(9) -0.004(1)
C109 0.0329(13) 0.0534(15) 0.0250(12) -0.007(1) -0.007(1) -0.0051(11)
C110 0.0222(11) 0.0330(12) 0.0347(12) 0.002(1) -0.0006(9) -0.0019(9)
C111 0.0655(18) 0.0302(13) 0.0365(14) 0.0031(11) -0.0050(13) -0.0064(12)
C112 0.0500(16) 0.0334(13) 0.0328(13) -0.006(1) -0.0014(11) 0.0007(11)
C113 0.0303(13) 0.0475(16) 0.073(2) -0.0093(14) -0.0141(13) 0.0062(11)

loop_
_atom_type_symbol
_atom_type_scat_dispersion_real
_atom_type_scat_dispersion_imag
_atom_type_scat_Cromer_Mann_a1
_atom_type_scat_Cromer_Mann_b1
_atom_type_scat_Cromer_Mann_a2
_atom_type_scat_Cromer_Mann_b2
_atom_type_scat_Cromer_Mann_a3
_atom_type_scat_Cromer_Mann_b3
_atom_type_scat_Cromer_Mann_a4
_atom_type_scat_Cromer_Mann_b4
_atom_type_scat_Cromer_Mann_c
_atom_type_scat_source
'C   ' 0.0020 0.0020 2.3100 20.8439 1.0200 10.2075 1.5886 0.5687 0.8650 51.6512 0.2156 International_Tables_Vol_IV_Table_2.2B
'H   ' 0.0000 0.0000 0.4930 10.5109 0.3229 26.1257 0.1402 3.1424 0.0408 57.7997 0.0030 International_Tables_Vol_IV_Table_2.2B
'N   ' 0.0040 0.0030 12.2126 0.0057 3.1322 9.8933 2.0125 28.9975 1.1663 0.5826 -11.5290 International_Tables_Vol_IV_Table_2.2B
'Si  ' 0.0720 0.0710 6.2915 2.4386 3.0353 32.3337 1.9891 0.6785 1.5410 81.6937 1.1407 International_Tables_Vol_IV_Table_2.2B
'Cl  ' 0.1320 0.1590 11.4604 0.0104 7.1964 1.1662 6.2556 18.5194 1.6455 47.7784 -9.5574 International_Tables_Vol_IV_Table_2.2B
'Sc  ' 0.2260 0.3720 9.1890 9.0213 7.3679 0.5729 1.6409 136.1080 1.4680 51.3531 1.3329 International_Tables_Vol_IV_Table_2.2B

loop_
_geom_angle_atom_site_label_1
_geom_angle_site_symmetry_1
_geom_angle_atom_site_label_2
_geom_angle_site_symmetry_2
_geom_angle_atom_site_label_3
_geom_angle_site_symmetry_3
_geom_angle
_geom_angle_publ_flag
Cl1 . Sc1 . Cl1 2_645 80.657(19) yes
Cl1 . Sc1 . N1 . 112.36(5) yes
Cl1 2_645 Sc1 . N1 . 100.73(5) yes
Cl1 . Sc1 . N2 . 88.52(4) yes
Cl1 2_645 Sc1 . N2 . 168.61(4) yes
N1 . Sc1 . N2 . 86.62(6) yes
Cl1 . Sc1 . N3 . 127.74(5) yes
Cl1 2_645 Sc1 . N3 . 96.73(5) yes
N1 . Sc1 . N3 . 119.29(7) yes
N2 . Sc1 . N3 . 87.06(6) yes
Sc1 . Cl1 . Sc1 2_645 99.343(19) yes
Sc1 . N1 . Si1 . 127.96(9) yes
Sc1 . N1 . C1 . 114.23(13) yes
Si1 . N1 . C1 . 117.80(13) yes
Sc1 . N2 . C3 . 111.87(12) yes
Sc1 . N2 . C4 . 110.27(12) yes
C3 . N2 . C4 . 107.86(15) yes
Sc1 . N2 . C10 . 110.11(12) yes
C3 . N2 . C10 . 107.39(16) yes
C4 . N2 . C10 . 109.25(16) yes
Sc1 . N3 . Si2 . 127.64(9) yes
Sc1 . N3 . C6 . 113.71(12) yes
Si2 . N3 . C6 . 118.56(13) yes
N1 . Si1 . C7 . 111.61(11) yes
N1 . Si1 . C8 . 112.4(1) yes
C7 . Si1 . C8 . 106.94(13) yes
N1 . Si1 . C9 . 108.86(9) yes
C7 . Si1 . C9 . 108.43(13) yes
C8 . Si1 . C9 . 108.44(11) yes
N3 . Si2 . C11 . 111.76(9) yes
N3 . Si2 . C12 . 112.6(1) yes
C11 . Si2 . C12 . 106.31(11) yes
N3 . Si2 . C13 . 109.36(9) yes
C11 . Si2 . C13 . 108.5(1) yes
C12 . Si2 . C13 . 108.16(11) yes
N1 . C1 . C2 . 114.80(17) yes
C1 . C2 . C3 . 113.98(18) yes
N2 . C3 . C2 . 115.58(16) yes
N2 . C4 . C5 . 115.89(17) yes
C4 . C5 . C6 . 113.56(17) yes
N3 . C6 . C5 . 112.87(17) yes
Cl101 . Sc101 . Cl101 2_556 80.779(19) yes
Cl101 . Sc101 . N101 . 128.72(5) yes
Cl101 2_556 Sc101 . N101 . 95.83(5) yes
Cl101 . Sc101 . N102 . 88.71(5) yes
Cl101 2_556 Sc101 . N102 . 168.59(5) yes
N101 . Sc101 . N102 . 87.25(6) yes
Cl101 . Sc101 . N103 . 111.09(5) yes
Cl101 2_556 Sc101 . N103 . 100.74(5) yes
N101 . Sc101 . N103 . 119.71(7) yes
N102 . Sc101 . N103 . 87.13(6) yes
Sc101 . Cl101 . Sc101 2_556 99.221(19) yes
Sc101 . N101 . Si101 . 127.70(9) yes
Sc101 . N101 . C101 . 114.18(12) yes
Si101 . N101 . C101 . 117.71(13) yes
Sc101 . N102 . C103 . 110.76(12) yes
Sc101 . N102 . C104 . 112.14(12) yes
C103 . N102 . C104 . 107.88(16) yes
Sc101 . N102 . C110 . 109.75(12) yes
C103 . N102 . C110 . 109.10(16) yes
C104 . N102 . C110 . 107.10(17) yes
Sc101 . N103 . Si102 . 128.8(1) yes
Sc101 . N103 . C106 . 115.06(13) yes
Si102 . N103 . C106 . 116.05(13) yes
N101 . Si101 . C107 . 108.86(9) yes
N101 . Si101 . C108 . 111.58(9) yes
C107 . Si101 . C108 . 108.23(11) yes
N101 . Si101 . C109 . 113.2(1) yes
C107 . Si101 . C109 . 107.90(11) yes
C108 . Si101 . C109 . 106.87(11) yes
N103 . Si102 . C111 . 111.07(11) yes
N103 . Si102 . C112 . 109.2(1) yes
C111 . Si102 . C112 . 109.85(12) yes
N103 . Si102 . C113 . 112.32(11) yes
C111 . Si102 . C113 . 107.01(13) yes
C112 . Si102 . C113 . 107.35(13) yes
N101 . C101 . C102 . 112.79(18) yes
C101 . C102 . C103 . 113.33(18) yes
N102 . C103 . C102 . 116.06(17) yes
N102 . C104 . C105 . 115.29(18) yes
C104 . C105 . C106 . 113.91(18) yes
N103 . C106 . C105 . 114.12(17) yes

loop_
_geom_bond_atom_site_label_1
_geom_bond_site_symmetry_1
_geom_bond_atom_site_label_2
_geom_bond_site_symmetry_2
_geom_bond_distance
_geom_bond_publ_flag
Sc1 . Cl1 . 2.5208(6) yes
Sc1 . Cl1 2_645 2.6162(6) yes
Sc1 . N1 . 2.0204(16) yes
Sc1 . N2 . 2.3177(16) yes
Sc1 . N3 . 2.0289(16) yes
N1 . Si1 . 1.7168(17) yes
N1 . C1 . 1.480(2) yes
N2 . C3 . 1.496(2) yes
N2 . C4 . 1.501(2) yes
N2 . C10 . 1.483(3) yes
N3 . Si2 . 1.7228(17) yes
N3 . C6 . 1.477(2) yes
Si1 . C7 . 1.871(3) yes
Si1 . C8 . 1.873(2) yes
Si1 . C9 . 1.873(2) yes
Si2 . C11 . 1.881(2) yes
Si2 . C12 . 1.870(2) yes
Si2 . C13 . 1.872(2) yes
C1 . C2 . 1.525(3) yes
C2 . C3 . 1.520(3) yes
C4 . C5 . 1.522(3) yes
C5 . C6 . 1.521(3) yes
Sc101 . Cl101 . 2.5217(6) yes
Sc101 . Cl101 2_556 2.6162(6) yes
Sc101 . N101 . 2.0262(17) yes
Sc101 . N102 . 2.3246(17) yes
Sc101 . N103 . 2.0213(17) yes
N101 . Si101 . 1.7235(17) yes
N101 . C101 . 1.481(3) yes
N102 . C103 . 1.501(3) yes
N102 . C104 . 1.492(3) yes
N102 . C110 . 1.484(3) yes
N103 . Si102 . 1.7163(18) yes
N103 . C106 . 1.479(3) yes
Si101 . C107 . 1.872(2) yes
Si101 . C108 . 1.878(2) yes
Si101 . C109 . 1.866(2) yes
Si102 . C111 . 1.871(2) yes
Si102 . C112 . 1.871(2) yes
Si102 . C113 . 1.877(3) yes
C101 . C102 . 1.516(3) yes
C102 . C103 . 1.520(3) yes
C104 . C105 . 1.524(3) yes
C105 . C106 . 1.536(3) yes
